data_2010685
loop_
_publ_author_name
'Leopoldo Suescun'
'Alvaro W. Mombr\'u'
'Ra\'ul A. Mariezcurrena'
'Helena Pardo'
'Silvia Russi'
'Ricardo Baggio'

_publ_section_title
;Bis[chlorobis(1,10-phenanthroline-<i>N</i>,<i>N</i>')(thiourea-<i>S</i>)nickel(II)]
 chloride nitrate diethanol solvate
;
_journal_issue 2
_journal_name_full 'Acta Crystallographica Section C'
_journal_page_first 179
_journal_page_last 181
_journal_paper_doi 10.1107/S0108270199014833
_journal_volume 56
_journal_year 2000
_chemical_formula_iupac '[Ni (C H4 N2 S) (C12 H8 N2)2 Cl]2 , Cl- , N O3- , 2C2 H6 O'
_chemical_formula_moiety 'C50 H40 Cl2 N12 Ni2 S2 , Cl- , N O3- , 2C2 H6 O'
_chemical_formula_sum 'C54 H52 Cl3 N13 Ni2 O5 S2'
_chemical_formula_weight 1250.98
_chemical_name_systematic
;Bis[chlorobis(1,10-phenanthroline-N,N')(thiourea-S)nickel(II)]chloride
 nitrate
diethanol solvate
;
_space_group_IT_number 43
_symmetry_cell_setting orthorhombic
_symmetry_space_group_name_Hall 'F 2 -2d'
_symmetry_space_group_name_H-M 'F d d 2'
_audit_creation_method SHELXL-97
_cell_angle_alpha 90.00
_cell_angle_beta 90.00
_cell_angle_gamma 90.00
_cell_formula_units_Z 8
_cell_length_a 22.813(4)
_cell_length_b 29.024(6)
_cell_length_c 17.113(4)
_cell_measurement_reflns_used 25
_cell_measurement_temperature 293(2)
_cell_measurement_theta_max 21.93
_cell_measurement_theta_min 19.28
_cell_volume 11331(4)
_computing_cell_refinement 'MSC/AFC Diffractometer Control Software'
_computing_data_collection
;MSC/AFC Diffractometer Control Software (Molecular Structure Corporation,
 1993)
;
_computing_data_reduction 'MSC/AFC Diffractometer Control Software'
_computing_molecular_graphics 'ZORTEP (Zsolnai, 1995)'
_computing_publication_material 'PLATON98 (Spek, 1990)'
_computing_structure_refinement 'SHELXL97 (Sheldrick, 1997)'
_computing_structure_solution 'SHELXS97 (Sheldrick, 1990)'
_diffrn_ambient_temperature 293(2)
_diffrn_measured_fraction_theta_full .999
_diffrn_measured_fraction_theta_max .999
_diffrn_measurement_device_type 'Rigaku AFC-7S'
_diffrn_measurement_method \q/2\q
_diffrn_radiation_monochromator graphite
_diffrn_radiation_source 'fine-focus sealed tube'
_diffrn_radiation_type MoK\a
_diffrn_radiation_wavelength .71069
_diffrn_reflns_av_R_equivalents .066
_diffrn_reflns_av_sigmaI/netI .039
_diffrn_reflns_limit_h_max 29
_diffrn_reflns_limit_h_min -29
_diffrn_reflns_limit_k_max 37
_diffrn_reflns_limit_k_min -25
_diffrn_reflns_limit_l_max 22
_diffrn_reflns_limit_l_min -15
_diffrn_reflns_number 3588
_diffrn_reflns_theta_full 27.50
_diffrn_reflns_theta_max 27.50
_diffrn_reflns_theta_min 2.27
_diffrn_standards_decay_% 0
_diffrn_standards_interval_count 150
_diffrn_standards_number 3
_exptl_absorpt_coefficient_mu .940
_exptl_absorpt_correction_T_max .834
_exptl_absorpt_correction_T_min .747
_exptl_absorpt_correction_type \y-scan
_exptl_absorpt_process_details
;MSC/AFC Diffractometer Control Software (Molecular Structure Corporation,
 1993)
;
_exptl_crystal_colour blue
_exptl_crystal_density_diffrn 1.467
_exptl_crystal_density_method 'not measured'
_exptl_crystal_description octahedral
_exptl_crystal_F_000 5168
_exptl_crystal_size_max .33
_exptl_crystal_size_mid .24
_exptl_crystal_size_min .20
_refine_diff_density_max 2.289
_refine_diff_density_min -1.073
_refine_ls_abs_structure_details 'Flack (1983)'
_refine_ls_abs_structure_Flack .01(3)
_refine_ls_extinction_method none
_refine_ls_goodness_of_fit_ref 1.096
_refine_ls_hydrogen_treatment constr
_refine_ls_matrix_type full
_refine_ls_number_parameters 357
_refine_ls_number_reflns 3571
_refine_ls_number_restraints 85
_refine_ls_restrained_S_all 1.136
_refine_ls_R_factor_all .078
_refine_ls_R_factor_gt .066
_refine_ls_shift/su_max <0.001
_refine_ls_shift/su_mean .000
_refine_ls_structure_factor_coef Fsqd
_refine_ls_weighting_details 'calc w = 1/[\s^2^(Fo^2^)+(0.1559P)^2^+21.2516P] where P=(Fo^2^+2Fc^2^)/3'
_refine_ls_weighting_scheme calc
_refine_ls_wR_factor_ref .209
_reflns_number_gt 3013
_reflns_number_total 3571
_reflns_threshold_expression I>2\s(I)
_cod_data_source_file sx1095.cif
_cod_data_source_block I
_cod_database_code 2010685

loop_
_symmetry_equiv_pos_as_xyz
'x, y, z'
'-x, -y, z'
'x+1/4, -y+1/4, z+1/4'
'-x+1/4, y+1/4, z+1/4'
'x, y+1/2, z+1/2'
'-x, -y+1/2, z+1/2'
'x+1/4, -y+3/4, z+3/4'
'-x+1/4, y+3/4, z+3/4'
'x+1/2, y, z+1/2'
'-x+1/2, -y, z+1/2'
'x+3/4, -y+1/4, z+3/4'
'-x+3/4, y+1/4, z+3/4'
'x+1/2, y+1/2, z'
'-x+1/2, -y+1/2, z'
'x+3/4, -y+3/4, z+1/4'
'-x+3/4, y+3/4, z+1/4'

loop_
_atom_site_label
_atom_site_fract_x
_atom_site_fract_y
_atom_site_fract_z
_atom_site_U_iso_or_equiv
_atom_site_adp_type
_atom_site_calc_flag
_atom_site_refinement_flags
_atom_site_occupancy
_atom_site_disorder_assembly
_atom_site_disorder_group
_atom_site_type_symbol
Ni1 .70139(3) .94714(3) 1 .0331(2) Uani d . 1 . . Ni
Cl1 .76985(9) .88680(7) .96910(16) .0494(5) Uani d . 1 . . Cl
N11 .6309(3) .9025(2) .9767(4) .0376(13) Uani d . 1 . . N
C11 .6028(4) .8744(3) 1.0242(6) .053(2) Uani d . 1 . . C
H11 .6150 .8728 1.0760 .063 Uiso calc R 1 . . H
C12 .5559(4) .8470(4) 1.0012(7) .059(2) Uani d . 1 . . C
H12 .5358 .8291 1.0374 .071 Uiso calc R 1 . . H
C13 .5396(4) .8470(4) .9227(6) .054(2) Uani d . 1 . . C
H13 .5089 .8285 .9055 .064 Uiso calc R 1 . . H
C14 .5698(3) .8752(3) .8703(5) .0391(15) Uani d . 1 . . C
C15 .5558(4) .8770(3) .7884(6) .051(2) Uani d . 1 . . C
H15 .5263 .8583 .7685 .061 Uiso calc R 1 . . H
C16 .5855(4) .9059(3) .7398(5) .0511(19) Uani d . 1 . . C
H16 .5764 .9065 .6869 .061 Uiso calc R 1 . . H
C17 .6307(4) .9357(3) .7695(5) .0422(16) Uani d . 1 . . C
C18 .6596(4) .9688(3) .7232(5) .0504(19) Uani d . 1 . . C
H18 .6508 .9719 .6704 .060 Uiso calc R 1 . . H
C19 .7015(4) .9967(3) .7579(6) .053(2) Uani d . 1 . . C
H19 .7212 1.0185 .7281 .063 Uiso calc R 1 . . H
C110 .7139(3) .9922(3) .8366(5) .0436(17) Uani d . 1 . . C
H110 .7423 1.0111 .8588 .052 Uiso calc R 1 . . H
N12 .6865(3) .9614(2) .8816(4) .0348(12) Uani d . 1 . . N
C111 .6451(3) .9346(3) .8501(4) .0353(14) Uani d . 1 . . C
C112 .6152(3) .9028(2) .9010(4) .0348(14) Uani d . 1 . . C
N21 .6385(3) .9955(2) 1.0383(4) .0415(14) Uani d . 1 . . N
C21 .6104(4) 1.0263(3) .9963(7) .058(2) Uani d . 1 . . C
H21 .6196 1.0298 .9437 .070 Uiso calc R 1 . . H
C22 .5662(5) 1.0543(4) 1.0299(9) .075(4) Uani d . 1 . . C
H22 .5461 1.0755 .9992 .090 Uiso calc R 1 . . H
C23 .5535(4) 1.0502(4) 1.1060(11) .085(5) Uani d . 1 . . C
H23 .5245 1.0687 1.1279 .102 Uiso calc R 1 . . H
C24 .5831(5) 1.0188(4) 1.1526(8) .073(3) Uani d U 1 . . C
C25 .5712(6) 1.0118(5) 1.2318(8) .082(3) Uani d U 1 . . C
H25 .5430 1.0298 1.2566 .099 Uiso calc R 1 . . H
C26 .6008(6) .9785(5) 1.2736(8) .083(3) Uani d U 1 . . C
H26 .5922 .9749 1.3264 .100 Uiso calc R 1 . . H
C27 .6444(6) .9491(5) 1.2390(7) .075(3) Uani d U 1 . . C
C28 .6765(7) .9153(5) 1.2773(8) .085(4) Uani d . 1 . . C
H28 .6700 .9093 1.3299 .103 Uiso calc R 1 . . H
C29 .7179(7) .8908(5) 1.2368(8) .084(4) Uani d . 1 . . C
H29 .7395 .8686 1.2632 .101 Uiso calc R 1 . . H
C210 .7289(5) .8980(4) 1.1569(6) .061(2) Uani d . 1 . . C
H210 .7565 .8803 1.1305 .074 Uiso calc R 1 . . H
N22 .6990(3) .9310(3) 1.1195(4) .0427(14) Uani d . 1 . . N
C211 .6568(4) .9569(3) 1.1583(5) .0480(19) Uani d . 1 . . C
C212 .6261(3) .9903(3) 1.1154(5) .0436(17) Uani d . 1 . . C
S31 .76989(8) 1.01143(7) 1.02260(14) .0451(5) Uani d . 1 . . S
C31 .8404(3) 1.0057(3) .9918(5) .0411(15) Uani d . 1 . . C
N31 .8756(3) 1.0423(3) .9957(6) .059(2) Uani d . 1 . . N
H31A .9114 1.0402 .9803 .070 Uiso calc R 1 . . H
H31B .8626 1.0680 1.0136 .070 Uiso calc R 1 . . H
N32 .8613(3) .9663(3) .9640(7) .065(2) Uani d . 1 . . N
H32A .8971 .9646 .9488 .078 Uiso calc R 1 . . H
H32B .8390 .9425 .9612 .078 Uiso calc R 1 . . H
Cl2 .7500 1.2500 .6902(3) .0928(16) Uani d SU 1 . . Cl
N41 .7500 1.2500 .9102(9) .095(4) Uani d SDU 1 . . N
O41 .7500 1.2500 .9867(9) .107(4) Uani d SDU 1 . . O
O42 .7837(4) 1.2184(3) .8756(7) .108(3) Uani d DU 1 . . O
O51 .8442(8) 1.1467(6) .9669(8) .173(7) Uani d DU 1 . . O
H51 .8281 1.1696 .9488 .207 Uiso calc R 1 . . H
C51 .8499(6) 1.1516(4) 1.0496(8) .097(4) Uani d DU 1 . . C
H51A .8911 1.1517 1.0636 .116 Uiso calc R 1 . . H
H51B .8316 1.1256 1.0754 .116 Uiso calc R 1 . . H
C52 .8214(6) 1.1960(4) 1.0778(8) .084(4) Uani d DU 1 . . C
H52A .8280 1.1995 1.1329 .126 Uiso calc R 1 . . H
H52B .7800 1.1949 1.0677 .126 Uiso calc R 1 . . H
H52C .8383 1.2217 1.0505 .126 Uiso calc R 1 . . H

loop_
_atom_site_aniso_label
_atom_site_aniso_U_11
_atom_site_aniso_U_22
_atom_site_aniso_U_33
_atom_site_aniso_U_12
_atom_site_aniso_U_13
_atom_site_aniso_U_23
Ni1 .0314(4) .0349(4) .0331(4) -.0019(3) .0032(3) -.0057(3)
Cl1 .0454(9) .0386(9) .0643(12) .0019(7) .0021(9) -.0144(9)
N11 .035(3) .041(3) .037(3) -.006(2) .000(2) -.006(2)
C11 .053(4) .052(4) .054(5) -.022(4) .005(4) .008(4)
C12 .064(5) .060(5) .053(5) -.024(4) .008(5) .005(5)
C13 .047(4) .060(5) .054(5) -.017(4) .003(4) -.005(4)
C14 .035(3) .037(3) .045(4) -.004(3) -.003(3) -.003(3)
C15 .046(4) .047(4) .059(5) -.006(3) -.009(4) -.014(4)
C16 .053(4) .063(5) .037(4) .006(4) -.016(3) -.005(4)
C17 .045(4) .044(4) .038(4) .007(3) .004(3) .001(3)
C18 .056(5) .063(5) .031(3) .012(4) .005(3) .005(4)
C19 .056(5) .052(5) .050(5) .001(3) .018(4) .020(4)
C110 .042(3) .039(4) .050(4) -.005(3) .005(3) .002(3)
N12 .034(2) .037(3) .033(3) .000(2) .009(2) .000(3)
C111 .031(3) .040(3) .034(3) .007(3) -.003(3) -.009(3)
C112 .029(3) .037(3) .039(4) .004(2) .000(3) -.002(3)
N21 .033(3) .041(3) .050(4) -.005(2) .005(3) -.008(3)
C21 .043(4) .054(5) .078(6) .011(3) .008(5) -.005(5)
C22 .052(5) .054(5) .117(11) .026(5) .005(6) -.020(6)
C23 .042(5) .076(7) .137(14) .013(4) .017(6) -.060(8)
C24 .053(4) .083(6) .083(6) -.027(4) .033(5) -.052(5)
C25 .073(5) .106(7) .068(6) -.029(5) .032(5) -.044(5)
C26 .082(6) .109(7) .058(5) -.038(5) .034(5) -.037(5)
C27 .080(6) .099(8) .046(5) -.044(6) .023(5) -.024(5)
C28 .112(10) .098(9) .046(5) -.040(8) .005(7) .011(6)
C29 .091(8) .104(10) .059(7) -.016(7) -.021(7) .016(7)
C210 .077(6) .055(5) .052(5) -.009(5) -.016(5) .009(4)
N22 .043(3) .048(3) .037(3) -.008(3) .002(3) -.004(3)
C211 .044(4) .057(4) .043(4) -.023(4) .004(3) -.014(4)
C212 .035(3) .051(4) .045(4) -.010(3) .010(3) -.019(3)
S31 .0330(8) .0432(10) .0590(12) -.0046(7) .0076(8) -.0194(9)
C31 .032(3) .046(4) .045(4) -.002(3) .000(3) -.007(3)
N31 .038(3) .055(4) .083(6) -.012(3) .006(4) -.010(4)
N32 .031(3) .054(4) .110(7) -.003(3) .015(4) -.030(5)
Cl2 .0329(13) .182(5) .064(2) -.011(2) 0 0
N41 .094(7) .096(7) .096(7) -.016(6) 0 0
O41 .108(7) .109(7) .105(8) -.023(6) 0 0
O42 .116(5) .109(5) .098(5) -.034(4) -.010(4) .009(4)
O51 .164(10) .180(10) .174(11) -.008(8) .000(9) -.023(9)
C51 .091(7) .087(7) .112(9) -.016(6) .014(7) -.037(7)
C52 .102(8) .067(6) .084(7) -.010(5) -.021(6) -.007(5)

loop_
_atom_type_symbol
_atom_type_description
_atom_type_scat_dispersion_real
_atom_type_scat_dispersion_imag
_atom_type_scat_source
C C .0033 .0016 'International Tables Vol C Tables 4.2.6.8 and 6.1.1.4'
H H .0000 .0000 'International Tables Vol C Tables 4.2.6.8 and 6.1.1.4'
O O .0106 .0060 'International Tables Vol C Tables 4.2.6.8 and 6.1.1.4'
N N .0061 .0033 'International Tables Vol C Tables 4.2.6.8 and 6.1.1.4'
Cl Cl .1484 .1585 'International Tables Vol C Tables 4.2.6.8 and 6.1.1.4'
Ni Ni .3393 1.1124 'International Tables Vol C Tables 4.2.6.8 and 6.1.1.4'
S S .1246 .1234 'International Tables Vol C Tables 4.2.6.8 and 6.1.1.4'

loop_
_geom_angle_atom_site_label_1
_geom_angle_atom_site_label_2
_geom_angle_atom_site_label_3
_geom_angle_site_symmetry_3
_geom_angle
_geom_angle_publ_flag
N12 Ni1 N22 . 169.1(2) y
N12 Ni1 N11 . 79.3(3) y
N22 Ni1 N11 . 91.5(3) y
N12 Ni1 N21 . 93.4(3) y
N22 Ni1 N21 . 80.1(3) y
N11 Ni1 N21 . 87.1(2) y
N12 Ni1 Cl1 . 92.12(18) y
N22 Ni1 Cl1 . 93.9(2) y
N11 Ni1 Cl1 . 90.37(18) y
N21 Ni1 Cl1 . 173.4(2) y
N12 Ni1 S31 . 96.02(18) y
N22 Ni1 S31 . 91.9(2) y
N11 Ni1 S31 . 168.81(19) y
N21 Ni1 S31 . 83.04(18) y
Cl1 Ni1 S31 . 100.02(7) y
C11 N11 C112 . 118.0(7) ?
C11 N11 Ni1 . 129.6(6) ?
C112 N11 Ni1 . 112.4(5) ?
N11 C11 C12 . 123.7(10) ?
C11 C12 C13 . 118.6(9) ?
C12 C13 C14 . 119.2(8) ?
C13 C14 C112 . 117.1(8) ?
C13 C14 C15 . 122.6(8) ?
C112 C14 C15 . 120.3(7) ?
C16 C15 C14 . 120.5(8) ?
C15 C16 C17 . 120.7(8) ?
C18 C17 C111 . 116.9(8) ?
C18 C17 C16 . 123.1(8) ?
C111 C17 C16 . 119.8(8) ?
C19 C18 C17 . 118.7(8) ?
C110 C19 C18 . 120.3(8) ?
N12 C110 C19 . 121.9(8) ?
C110 N12 C111 . 119.2(7) ?
C110 N12 Ni1 . 127.9(6) ?
C111 N12 Ni1 . 112.9(5) ?
N12 C111 C17 . 122.9(7) ?
N12 C111 C112 . 117.6(7) ?
C17 C111 C112 . 119.5(7) ?
N11 C112 C14 . 123.4(7) ?
N11 C112 C111 . 117.5(6) ?
C14 C112 C111 . 119.1(7) ?
C21 N21 C212 . 120.2(8) ?
C21 N21 Ni1 . 127.9(7) ?
C212 N21 Ni1 . 111.8(6) ?
N21 C21 C22 . 121.0(12) ?
C23 C22 C21 . 119.9(12) ?
C22 C23 C24 . 120.8(9) ?
C23 C24 C25 . 124.0(12) ?
C23 C24 C212 . 117.3(11) ?
C25 C24 C212 . 118.6(14) ?
C26 C25 C24 . 120.7(13) ?
C25 C26 C27 . 122.7(12) ?
C28 C27 C211 . 117.7(12) ?
C28 C27 C26 . 126.1(12) ?
C211 C27 C26 . 116.2(14) ?
C29 C28 C27 . 119.4(11) ?
C28 C29 C210 . 122.6(13) ?
N22 C210 C29 . 118.7(12) ?
C210 N22 C211 . 120.8(9) ?
C210 N22 Ni1 . 127.8(7) ?
C211 N22 Ni1 . 111.2(6) ?
N22 C211 C212 . 118.0(8) ?
N22 C211 C27 . 120.9(11) ?
C212 C211 C27 . 121.1(10) ?
N21 C212 C211 . 118.6(7) ?
N21 C212 C24 . 120.7(10) ?
C211 C212 C24 . 120.6(10) ?
C31 S31 Ni1 . 118.5(3) ?
N32 C31 N31 . 119.2(7) ?
N32 C31 S31 . 122.4(6) ?
N31 C31 S31 . 118.4(6) ?
O41 N41 O42 . 116.3(7) ?
O41 N41 O42 14_675 116.3(7) ?
O42 N41 O42 14_675 127.3(14) ?
O51 C51 C52 . 111.1(5) ?

loop_
_geom_bond_atom_site_label_1
_geom_bond_atom_site_label_2
_geom_bond_site_symmetry_2
_geom_bond_distance
_geom_bond_publ_flag
Ni1 N12 . 2.096(7) y
Ni1 N22 . 2.099(7) y
Ni1 N11 . 2.102(6) y
Ni1 N21 . 2.111(7) y
Ni1 Cl1 . 2.405(2) y
Ni1 S31 . 2.464(2) y
N11 C11 . 1.318(11) ?
N11 C112 . 1.345(10) ?
C11 C12 . 1.390(12) ?
C12 C13 . 1.393(16) ?
C13 C14 . 1.395(13) ?
C14 C112 . 1.412(10) ?
C14 C15 . 1.438(13) ?
C15 C16 . 1.362(14) ?
C16 C17 . 1.438(12) ?
C17 C18 . 1.411(12) ?
C17 C111 . 1.418(11) ?
C18 C19 . 1.384(14) ?
C19 C110 . 1.383(14) ?
C110 N12 . 1.335(10) ?
N12 C111 . 1.336(9) ?
C111 C112 . 1.439(11) ?
N21 C21 . 1.316(13) ?
N21 C212 . 1.358(12) ?
C21 C22 . 1.415(12) ?
C22 C23 . 1.34(2) ?
C23 C24 . 1.38(2) ?
C24 C25 . 1.398(19) ?
C24 C212 . 1.432(12) ?
C25 C26 . 1.38(2) ?
C26 C27 . 1.440(19) ?
C27 C28 . 1.39(2) ?
C27 C211 . 1.426(14) ?
C28 C29 . 1.37(2) ?
C29 C210 . 1.407(18) ?
C210 N22 . 1.337(13) ?
N22 C211 . 1.391(12) ?
C211 C212 . 1.404(14) ?
S31 C31 . 1.700(7) ?
C31 N32 . 1.326(10) ?
C31 N31 . 1.335(10) ?
N41 O41 . 1.309(5) ?
N41 O42 . 1.335(5) ?
N41 O42 14_675 1.335(5) ?
O51 C51 . 1.429(5) ?
C51 C52 . 1.523(5) ?

loop_
_geom_hbond_atom_site_label_D
_geom_hbond_atom_site_label_H
_geom_hbond_atom_site_label_A
_geom_hbond_site_symmetry_A
_geom_hbond_distance_DH
_geom_hbond_distance_HA
_geom_hbond_distance_DA
_geom_hbond_angle_DHA
_geom_hbond_publ_flag
N31 H31A Cl2 3_575 .86 2.43 3.234(8) 155.4 y
N31 H31B O51 . .86 2.45 3.151(18) 138.6 y
N32 H32A Cl2 3_575 .86 2.57 3.337(7) 149.8 y
N32 H32A Cl2 16_645 .86 2.57 3.337(7) 149.8 y
N32 H32B Cl1 . .86 2.26 3.112(8) 169.7 y
O51 H51 O42 . .82 2.15 2.95(2) 165.3 y

loop_
_geom_torsion_atom_site_label_1
_geom_torsion_atom_site_label_2
_geom_torsion_atom_site_label_3
_geom_torsion_atom_site_label_4
_geom_torsion
N12 Ni1 N11 C11 -178.1(8)
N22 Ni1 N11 C11 -4.1(8)
N21 Ni1 N11 C11 -84.1(8)
Cl1 Ni1 N11 C11 89.8(8)
S31 Ni1 N11 C11 -111.9(11)
N12 Ni1 N11 C112 4.4(5)
N22 Ni1 N11 C112 178.4(5)
N21 Ni1 N11 C112 98.4(5)
Cl1 Ni1 N11 C112 -87.7(5)
S31 Ni1 N11 C112 70.6(12)
C112 N11 C11 C12 -3.6(14)
Ni1 N11 C11 C12 179.0(8)
N11 C11 C12 C13 3.9(17)
C11 C12 C13 C14 -1.4(16)
C12 C13 C14 C112 -1.0(14)
C12 C13 C14 C15 179.8(9)
C13 C14 C15 C16 178.1(9)
C112 C14 C15 C16 -1.1(13)
C14 C15 C16 C17 -.9(13)
C15 C16 C17 C18 -174.9(8)
C15 C16 C17 C111 .7(12)
C111 C17 C18 C19 2.5(12)
C16 C17 C18 C19 178.2(8)
C17 C18 C19 C110 -.6(13)
C18 C19 C110 N12 -.3(13)
C19 C110 N12 C111 -.9(12)
C19 C110 N12 Ni1 177.0(6)
N22 Ni1 N12 C110 144.1(14)
N11 Ni1 N12 C110 177.7(7)
N21 Ni1 N12 C110 91.3(7)
Cl1 Ni1 N12 C110 -92.3(6)
S31 Ni1 N12 C110 8.0(7)
N22 Ni1 N12 C111 -37.9(18)
N11 Ni1 N12 C111 -4.3(5)
N21 Ni1 N12 C111 -90.7(5)
Cl1 Ni1 N12 C111 85.7(5)
S31 Ni1 N12 C111 -174.0(5)
C110 N12 C111 C17 2.9(11)
Ni1 N12 C111 C17 -175.2(6)
C110 N12 C111 C112 -178.2(7)
Ni1 N12 C111 C112 3.7(8)
C18 C17 C111 N12 -3.7(11)
C16 C17 C111 N12 -179.7(7)
C18 C17 C111 C112 177.4(7)
C16 C17 C111 C112 1.5(11)
C11 N11 C112 C14 .9(11)
Ni1 N11 C112 C14 178.8(5)
C11 N11 C112 C111 178.3(7)
Ni1 N11 C112 C111 -3.9(8)
C13 C14 C112 N11 1.3(12)
C15 C14 C112 N11 -179.4(7)
C13 C14 C112 C111 -176.0(7)
C15 C14 C112 C111 3.2(11)
N12 C111 C112 N11 .2(10)
C17 C111 C112 N11 179.1(6)
N12 C111 C112 C14 177.6(6)
C17 C111 C112 C14 -3.4(11)
N12 Ni1 N21 C21 -9.0(7)
N22 Ni1 N21 C21 179.8(8)
N11 Ni1 N21 C21 -88.1(8)
Cl1 Ni1 N21 C21 -155.2(14)
S31 Ni1 N21 C21 86.7(7)
N12 Ni1 N21 C212 167.6(5)
N22 Ni1 N21 C212 -3.6(5)
N11 Ni1 N21 C212 88.5(5)
Cl1 Ni1 N21 C212 21(2)
S31 Ni1 N21 C212 -96.8(5)
C212 N21 C21 C22 -.8(13)
Ni1 N21 C21 C22 175.5(7)
N21 C21 C22 C23 1.5(17)
C21 C22 C23 C24 -.1(18)
C22 C23 C24 C25 -178.3(11)
C22 C23 C24 C212 -1.8(16)
C23 C24 C25 C26 177.2(11)
C212 C24 C25 C26 .8(16)
C24 C25 C26 C27 -.7(18)
C25 C26 C27 C28 179.2(12)
C25 C26 C27 C211 1.4(17)
C211 C27 C28 C29 -.5(18)
C26 C27 C28 C29 -178.2(11)
C27 C28 C29 C210 -1(2)
C28 C29 C210 N22 1.9(19)
C29 C210 N22 C211 -1.4(14)
C29 C210 N22 Ni1 -175.7(8)
N12 Ni1 N22 C210 124.7(15)
N11 Ni1 N22 C210 91.8(8)
N21 Ni1 N22 C210 178.5(8)
Cl1 Ni1 N22 C210 1.3(8)
S31 Ni1 N22 C210 -98.9(7)
N12 Ni1 N22 C211 -50.0(18)
N11 Ni1 N22 C211 -82.9(5)
N21 Ni1 N22 C211 3.8(5)
Cl1 Ni1 N22 C211 -173.4(5)
S31 Ni1 N22 C211 86.4(5)
C210 N22 C211 C212 -178.8(8)
Ni1 N22 C211 C212 -3.7(9)
C210 N22 C211 C27 .1(12)
Ni1 N22 C211 C27 175.2(7)
C28 C27 C211 N22 .9(14)
C26 C27 C211 N22 178.8(8)
C28 C27 C211 C212 179.7(9)
C26 C27 C211 C212 -2.4(13)
C21 N21 C212 C211 179.7(8)
Ni1 N21 C212 C211 2.8(8)
C21 N21 C212 C24 -1.2(11)
Ni1 N21 C212 C24 -178.1(6)
N22 C211 C212 N21 .6(10)
C27 C211 C212 N21 -178.3(8)
N22 C211 C212 C24 -178.5(7)
C27 C211 C212 C24 2.6(12)
C23 C24 C212 N21 2.5(13)
C25 C24 C212 N21 179.1(8)
C23 C24 C212 C211 -178.4(8)
C25 C24 C212 C211 -1.8(13)
N12 Ni1 S31 C31 -78.4(4)
N22 Ni1 S31 C31 109.2(4)
N11 Ni1 S31 C31 -143.1(10)
N21 Ni1 S31 C31 -171.0(4)
Cl1 Ni1 S31 C31 14.9(4)
Ni1 S31 C31 N32 -7.5(10)
Ni1 S31 C31 N31 172.3(7)
